data_7118241
loop_
_publ_author_name
'Li, Xingjun'
'Chen, Xueyuan'
'Jiang, Feilong'
'Chen, Lian'
'Lu, Shan'
'Chen, Qihui'
'Wu, Mingyan'
'Yuan, Daqiang'
'Hong, Maochun'

_publ_section_title
;
 The dynamic response of a flexible indium based metal-organic framework
 to gas sorption.
;
_journal_issue 11
_journal_name_full 'Chemical communications (Cambridge, England)'
_journal_page_first 2277
_journal_page_last 2280
_journal_paper_doi 10.1039/c5cc09461e
_journal_volume 52
_journal_year 2016
_chemical_formula_moiety 'C40 H24 In N2 O8'
_chemical_formula_sum 'C40 H24 In N2 O8'
_chemical_formula_weight 775.43
_chemical_name_systematic
; 
 ? 
;
_space_group_IT_number 15
_symmetry_cell_setting monoclinic
_symmetry_space_group_name_Hall '-C 2yc'
_symmetry_space_group_name_H-M 'C 1 2/c 1'
_atom_sites_solution_hydrogens geom
_atom_sites_solution_primary direct
_atom_sites_solution_secondary difmap
_audit_creation_method SHELXL-97
_audit_update_record
;
2014-01-20 deposited with the CCDC.
2015-12-10 downloaded from the CCDC.
;
_cell_angle_alpha 90.00
_cell_angle_beta 120.798(6)
_cell_angle_gamma 90.00
_cell_formula_units_Z 8
_cell_length_a 28.286(4)
_cell_length_b 20.9422(3)
_cell_length_c 27.5862(15)
_cell_measurement_reflns_used 16845
_cell_measurement_temperature 100(2)
_cell_measurement_theta_max 73.1650
_cell_measurement_theta_min 3.7200
_cell_volume 14037(2)
_computing_cell_refinement 'CrystalClear (Rigaku Inc., 2007)'
_computing_data_collection 'CrystalClear (Rigaku Inc., 2007)'
_computing_data_reduction 'CrystalClear (Rigaku Inc., 2007)'
_computing_molecular_graphics 'Bruker SHELXTL'
_computing_publication_material 'Bruker SHELXTL'
_computing_structure_refinement 'SHELXL-97 (Sheldrick, 1997)'
_computing_structure_solution 'SHELXS-97 (Sheldrick, 1990)'
_diffrn_ambient_temperature 100(2)
_diffrn_measured_fraction_theta_full 0.979
_diffrn_measured_fraction_theta_max 0.979
_diffrn_measurement_device_type CCD_Profile_fitting
_diffrn_measurement_method '\w scan'
_diffrn_radiation_monochromator graphite
_diffrn_radiation_source 'fine-focus sealed tube'
_diffrn_radiation_type CuK\a
_diffrn_radiation_wavelength 1.54184
_diffrn_reflns_av_R_equivalents 0.0396
_diffrn_reflns_av_sigmaI/netI 0.0350
_diffrn_reflns_limit_h_max 29
_diffrn_reflns_limit_h_min -34
_diffrn_reflns_limit_k_max 25
_diffrn_reflns_limit_k_min -14
_diffrn_reflns_limit_l_max 34
_diffrn_reflns_limit_l_min -33
_diffrn_reflns_number 42886
_diffrn_reflns_theta_full 73.53
_diffrn_reflns_theta_max 73.53
_diffrn_reflns_theta_min 3.64
_exptl_absorpt_coefficient_mu 2.929
_exptl_absorpt_correction_T_max 0.7583
_exptl_absorpt_correction_T_min 0.3871
_exptl_absorpt_correction_type sphere
_exptl_absorpt_process_details 'Sphere (Rigaku CrystalClear)'
_exptl_crystal_colour colorless
_exptl_crystal_density_diffrn 0.734
_exptl_crystal_density_method 'not measured'
_exptl_crystal_description block
_exptl_crystal_F_000 3128
_exptl_crystal_size_max 0.40
_exptl_crystal_size_mid 0.25
_exptl_crystal_size_min 0.10
_platon_squeeze_details
;
;
_refine_diff_density_max 2.175
_refine_diff_density_min -0.906
_refine_diff_density_rms 0.073
_refine_ls_extinction_method none
_refine_ls_goodness_of_fit_ref 1.009
_refine_ls_hydrogen_treatment mixed
_refine_ls_matrix_type full
_refine_ls_number_parameters 460
_refine_ls_number_reflns 13842
_refine_ls_number_restraints 0
_refine_ls_restrained_S_all 1.009
_refine_ls_R_factor_all 0.0742
_refine_ls_R_factor_gt 0.0597
_refine_ls_shift/su_max 0.001
_refine_ls_shift/su_mean 0.000
_refine_ls_structure_factor_coef Fsqd
_refine_ls_weighting_details 'calc w=1/[\s^2^(Fo^2^)+(0.1350P)^2^+0.0000P] where P=(Fo^2^+2Fc^2^)/3'
_refine_ls_weighting_scheme calc
_refine_ls_wR_factor_gt 0.1802
_refine_ls_wR_factor_ref 0.1928
_reflns_number_gt 9682
_reflns_number_total 13842
_reflns_threshold_expression >2sigma(I)
_cod_data_source_file c5cc09461e2.cif
_cod_data_source_block complex-1
_cod_depositor_comments 'Adding full bibliography for 7118241--7118242.cif.'
_cod_original_sg_symbol_H-M C2/c
_cod_database_code 7118241

loop_
_symmetry_equiv_pos_as_xyz
'x, y, z'
'-x, y, -z+1/2'
'x+1/2, y+1/2, z'
'-x+1/2, y+1/2, -z+1/2'
'-x, -y, -z'
'x, -y, z-1/2'
'-x+1/2, -y+1/2, -z'
'x+1/2, -y+1/2, z-1/2'

loop_
_atom_site_label
_atom_site_type_symbol
_atom_site_fract_x
_atom_site_fract_y
_atom_site_fract_z
_atom_site_U_iso_or_equiv
_atom_site_adp_type
_atom_site_occupancy
_atom_site_symmetry_multiplicity
_atom_site_calc_flag
_atom_site_refinement_flags
In1 In 0.231747(11) -0.623542(10) 0.095545(8) 0.06314(12) Uani 1 1 d .
O1 O 0.25165(12) -0.58017(11) 0.03399(10) 0.0693(7) Uani 1 1 d .
O2 O 0.19751(12) -0.52741(11) 0.05490(10) 0.0680(7) Uani 1 1 d .
O3 O 0.18515(16) -0.41723(16) -0.35567(12) 0.0905(9) Uani 1 1 d .
O4 O 0.22453(16) -0.32437(14) -0.34003(12) 0.0896(9) Uani 1 1 d .
O5 O -0.20285(12) 0.06612(12) -0.33231(10) 0.0715(7) Uani 1 1 d .
O6 O -0.18033(12) 0.15928(12) -0.35060(10) 0.0727(7) Uani 1 1 d .
O7 O 0.22066(13) 0.28506(11) 0.05046(10) 0.0739(7) Uani 1 1 d .
O8 O 0.14646(12) 0.33930(12) 0.02979(11) 0.0718(7) Uani 1 1 d .
N1 N 0.1988(2) -0.33441(16) -0.12471(15) 0.1028(16) Uani 1 1 d .
N2 N 0.04104(14) 0.08671(14) -0.12049(13) 0.0738(9) Uani 1 1 d .
C1 C 0.22233(17) -0.53099(16) 0.02796(14) 0.0629(9) Uani 1 1 d .
C2 C 0.21651(18) -0.47980(16) -0.01179(13) 0.0664(9) Uani 1 1 d .
C3 C 0.24477(19) -0.48255(17) -0.04087(14) 0.0695(10) Uani 1 1 d .
H3 H 0.2688 -0.5174 -0.0345 0.083 Uiso 1 1 calc R
C4 C 0.2384(2) -0.43566(18) -0.07851(17) 0.0813(12) Uani 1 1 d .
H4 H 0.2571 -0.4388 -0.0988 0.098 Uiso 1 1 calc R
C5 C 0.2042(3) -0.38316(17) -0.08713(17) 0.0841(14) Uani 1 1 d .
C6 C 0.1771(2) -0.37955(16) -0.05800(18) 0.0828(13) Uani 1 1 d .
H6 H 0.1540 -0.3440 -0.0636 0.099 Uiso 1 1 calc R
C7 C 0.1831(2) -0.42814(17) -0.01971(15) 0.0730(11) Uani 1 1 d .
H7 H 0.1643 -0.4252 0.0005 0.088 Uiso 1 1 calc R
C8 C 0.2000(2) -0.34613(19) -0.17474(17) 0.0879(14) Uani 1 1 d .
C9 C 0.1794(2) -0.40165(18) -0.20577(17) 0.0798(12) Uani 1 1 d .
H9 H 0.1657 -0.4349 -0.1929 0.096 Uiso 1 1 calc R
C10 C 0.1791(2) -0.4081(2) -0.25610(17) 0.0854(13) Uani 1 1 d .
H10 H 0.1644 -0.4457 -0.2781 0.102 Uiso 1 1 calc R
C11 C 0.1996(2) -0.3611(2) -0.27431(17) 0.0798(12) Uani 1 1 d .
C12 C 0.2025(2) -0.3682(2) -0.32652(16) 0.0771(11) Uani 1 1 d .
C13 C 0.2214(3) -0.30598(19) -0.24237(18) 0.0913(15) Uani 1 1 d .
H13 H 0.2367 -0.2737 -0.2545 0.110 Uiso 1 1 calc R
C14 C 0.2208(3) -0.2983(2) -0.19323(19) 0.0994(17) Uani 1 1 d .
H14 H 0.2347 -0.2601 -0.1719 0.119 Uiso 1 1 calc R
C15 C 0.1781(3) -0.27372(18) -0.12147(18) 0.0925(16) Uani 1 1 d .
C16 C 0.1284(3) -0.25318(19) -0.16468(19) 0.0980(17) Uani 1 1 d .
H16 H 0.1079 -0.2804 -0.1963 0.118 Uiso 1 1 calc R
C17 C 0.1068(3) -0.1941(2) -0.16395(19) 0.0956(16) Uani 1 1 d .
H17 H 0.0724 -0.1807 -0.1948 0.115 Uiso 1 1 calc R
C18 C 0.1367(2) -0.15461(18) -0.11700(16) 0.0842(13) Uani 1 1 d .
C19 C 0.1868(2) -0.17634(18) -0.07264(16) 0.0846(13) Uani 1 1 d .
H19 H 0.2071 -0.1503 -0.0402 0.102 Uiso 1 1 calc R
C20 C 0.2074(3) -0.23472(19) -0.07510(17) 0.0937(16) Uani 1 1 d .
H20 H 0.2419 -0.2484 -0.0447 0.112 Uiso 1 1 calc R
C21 C 0.1151(2) -0.09064(16) -0.11626(15) 0.0765(11) Uani 1 1 d .
C22 C 0.0870(2) -0.05465(17) -0.16639(15) 0.0759(11) Uani 1 1 d .
H22 H 0.0837 -0.0708 -0.2002 0.091 Uiso 1 1 calc R
C23 C 0.06457(19) 0.00347(17) -0.16674(15) 0.0740(11) Uani 1 1 d .
H23 H 0.0468 0.0278 -0.2006 0.089 Uiso 1 1 calc R
C24 C 0.06729(19) 0.02740(17) -0.11845(15) 0.0728(10) Uani 1 1 d .
C25 C 0.0956(2) -0.00734(18) -0.06823(16) 0.0813(12) Uani 1 1 d .
H25 H 0.0983 0.0086 -0.0347 0.098 Uiso 1 1 calc R
C26 C 0.1195(2) -0.06471(18) -0.06758(16) 0.0844(13) Uani 1 1 d .
H26 H 0.1396 -0.0873 -0.0330 0.101 Uiso 1 1 calc R
C27 C -0.01152(18) 0.09490(17) -0.16768(15) 0.0714(10) Uani 1 1 d .
C28 C -0.05002(19) 0.04693(18) -0.18387(16) 0.0753(11) Uani 1 1 d .
H28 H -0.0417 0.0101 -0.1608 0.090 Uiso 1 1 calc R
C29 C -0.10033(19) 0.05157(18) -0.23293(16) 0.0739(10) Uani 1 1 d .
H29 H -0.1259 0.0174 -0.2440 0.089 Uiso 1 1 calc R
C30 C -0.11406(18) 0.10610(17) -0.26649(14) 0.0678(9) Uani 1 1 d .
C31 C -0.16770(18) 0.11114(18) -0.31903(15) 0.0672(9) Uani 1 1 d .
C32 C -0.07655(19) 0.15532(18) -0.24991(16) 0.0735(10) Uani 1 1 d .
H32 H -0.0859 0.1931 -0.2721 0.088 Uiso 1 1 calc R
C33 C -0.02533(18) 0.15030(19) -0.20131(16) 0.0738(10) Uani 1 1 d .
H33 H 0.0005 0.1842 -0.1906 0.089 Uiso 1 1 calc R
C34 C 0.07366(18) 0.13688(17) -0.08521(14) 0.0689(10) Uani 1 1 d .
C35 C 0.04766(19) 0.18757(19) -0.07362(16) 0.0772(11) Uani 1 1 d .
H35 H 0.0089 0.1876 -0.0898 0.093 Uiso 1 1 calc R
C36 C 0.07893(19) 0.23671(18) -0.03885(16) 0.0745(11) Uani 1 1 d .
H36 H 0.0615 0.2704 -0.0308 0.089 Uiso 1 1 calc R
C37 C 0.13481(17) 0.23765(16) -0.01567(14) 0.0679(10) Uani 1 1 d .
C38 C 0.16939(18) 0.28968(16) 0.02343(14) 0.0654(9) Uani 1 1 d .
C39 C 0.16056(18) 0.18858(16) -0.02743(15) 0.0677(9) Uani 1 1 d .
H39 H 0.1993 0.1890 -0.0116 0.081 Uiso 1 1 calc R
C40 C 0.12931(18) 0.13926(17) -0.06234(14) 0.0697(10) Uani 1 1 d .
H40 H 0.1470 0.1061 -0.0707 0.084 Uiso 1 1 calc R

loop_
_atom_site_aniso_label
_atom_site_aniso_U_11
_atom_site_aniso_U_22
_atom_site_aniso_U_33
_atom_site_aniso_U_23
_atom_site_aniso_U_13
_atom_site_aniso_U_12
In1 0.0983(2) 0.04215(15) 0.04277(14) 0.00017(7) 0.03161(13) 0.00634(10)
O1 0.1095(19) 0.0447(12) 0.0513(12) 0.0070(9) 0.0395(13) 0.0178(12)
O2 0.1100(19) 0.0460(12) 0.0493(11) 0.0084(9) 0.0418(13) 0.0152(11)
O3 0.130(3) 0.083(2) 0.0597(15) 0.0030(14) 0.0489(17) 0.0116(18)
O4 0.144(3) 0.0696(17) 0.0612(15) 0.0188(13) 0.0569(18) 0.0242(17)
O5 0.0986(18) 0.0493(13) 0.0523(13) -0.0026(10) 0.0284(12) 0.0011(12)
O6 0.1058(19) 0.0505(13) 0.0485(12) 0.0004(10) 0.0299(12) -0.0065(12)
O7 0.103(2) 0.0478(13) 0.0514(12) -0.0082(10) 0.0254(14) 0.0097(12)
O8 0.0981(18) 0.0476(13) 0.0581(13) -0.0078(10) 0.0315(13) 0.0116(12)
N1 0.215(5) 0.0466(17) 0.0672(19) 0.0158(14) 0.087(3) 0.038(2)
N2 0.091(2) 0.0475(15) 0.0546(15) -0.0124(12) 0.0167(15) 0.0063(14)
C1 0.089(2) 0.0490(17) 0.0459(15) 0.0002(12) 0.0309(16) 0.0096(15)
C2 0.108(3) 0.0468(17) 0.0438(15) 0.0045(12) 0.0384(17) 0.0114(16)
C3 0.112(3) 0.0511(18) 0.0462(16) 0.0047(13) 0.0411(18) 0.0171(18)
C4 0.146(4) 0.052(2) 0.064(2) 0.0061(16) 0.068(3) 0.016(2)
C5 0.160(4) 0.0491(19) 0.0530(19) 0.0063(14) 0.061(3) 0.020(2)
C6 0.145(4) 0.046(2) 0.067(2) 0.0154(15) 0.061(3) 0.028(2)
C7 0.121(3) 0.0505(18) 0.0542(18) 0.0064(14) 0.050(2) 0.0154(19)
C8 0.166(5) 0.052(2) 0.059(2) 0.0104(16) 0.067(3) 0.022(2)
C9 0.141(4) 0.0474(19) 0.071(2) 0.0022(16) 0.068(3) 0.010(2)
C10 0.147(4) 0.057(2) 0.060(2) -0.0017(16) 0.059(2) 0.011(2)
C11 0.130(4) 0.060(2) 0.0542(19) 0.0158(16) 0.051(2) 0.022(2)
C12 0.109(3) 0.072(2) 0.0452(17) 0.0092(16) 0.0359(19) 0.020(2)
C13 0.166(5) 0.052(2) 0.068(2) 0.0077(17) 0.069(3) 0.006(2)
C14 0.194(6) 0.049(2) 0.069(2) 0.0071(17) 0.077(3) 0.012(3)
C15 0.182(5) 0.0443(19) 0.067(2) 0.0107(16) 0.076(3) 0.022(2)
C16 0.169(5) 0.048(2) 0.071(3) -0.0116(18) 0.057(3) 0.002(2)
C17 0.153(4) 0.053(2) 0.064(2) -0.0110(17) 0.044(3) 0.004(2)
C18 0.151(4) 0.0452(19) 0.0513(18) 0.0018(14) 0.049(2) 0.013(2)
C19 0.148(4) 0.052(2) 0.0503(19) 0.0070(15) 0.049(2) 0.016(2)
C20 0.175(5) 0.055(2) 0.0518(19) 0.0132(15) 0.059(3) 0.031(2)
C21 0.127(3) 0.0412(17) 0.0478(17) -0.0011(13) 0.0355(19) 0.0042(18)
C22 0.125(3) 0.0492(18) 0.0474(17) -0.0018(13) 0.040(2) 0.0062(19)
C23 0.107(3) 0.0508(19) 0.0513(18) 0.0036(14) 0.0314(19) 0.0099(18)
C24 0.103(3) 0.0489(18) 0.0521(18) -0.0072(14) 0.0290(18) 0.0054(17)
C25 0.134(4) 0.0502(19) 0.0517(18) -0.0084(14) 0.042(2) 0.005(2)
C26 0.138(4) 0.051(2) 0.0505(18) 0.0003(14) 0.038(2) 0.010(2)
C27 0.100(3) 0.0495(19) 0.0510(17) -0.0101(14) 0.0290(18) 0.0074(17)
C28 0.102(3) 0.0477(18) 0.0547(18) 0.0013(14) 0.0251(19) 0.0047(17)
C29 0.105(3) 0.0524(19) 0.0580(19) -0.0051(15) 0.037(2) -0.0018(18)
C30 0.098(3) 0.0513(17) 0.0447(16) -0.0029(13) 0.0294(17) 0.0021(17)
C31 0.094(3) 0.0568(19) 0.0518(18) -0.0012(14) 0.0378(18) 0.0027(17)
C32 0.108(3) 0.0470(18) 0.0563(19) -0.0026(14) 0.036(2) -0.0023(18)
C33 0.094(3) 0.055(2) 0.0545(18) -0.0048(15) 0.0256(18) -0.0050(18)
C34 0.097(3) 0.0490(17) 0.0411(15) -0.0027(13) 0.0215(17) 0.0110(16)
C35 0.088(3) 0.063(2) 0.060(2) -0.0163(16) 0.0234(18) 0.0093(18)
C36 0.100(3) 0.056(2) 0.0566(19) -0.0048(15) 0.032(2) 0.0192(18)
C37 0.094(3) 0.0477(17) 0.0455(16) -0.0070(13) 0.0239(17) 0.0111(16)
C38 0.094(3) 0.0502(18) 0.0452(16) -0.0004(13) 0.0312(18) 0.0157(16)
C39 0.093(3) 0.0487(18) 0.0496(16) -0.0057(13) 0.0281(17) 0.0063(16)
C40 0.094(3) 0.0514(18) 0.0440(16) -0.0037(13) 0.0210(17) 0.0133(17)

loop_
_atom_type_symbol
_atom_type_description
_atom_type_scat_dispersion_real
_atom_type_scat_dispersion_imag
_atom_type_scat_source
C C 0.0181 0.0091 'International Tables Vol C Tables 4.2.6.8 and 6.1.1.4'
H H 0.0000 0.0000 'International Tables Vol C Tables 4.2.6.8 and 6.1.1.4'
In In 0.0822 5.0449 'International Tables Vol C Tables 4.2.6.8 and 6.1.1.4'
N N 0.0311 0.0180 'International Tables Vol C Tables 4.2.6.8 and 6.1.1.4'
O O 0.0492 0.0322 'International Tables Vol C Tables 4.2.6.8 and 6.1.1.4'

loop_
_geom_angle_atom_site_label_1
_geom_angle_atom_site_label_2
_geom_angle_atom_site_label_3
_geom_angle
_geom_angle_site_symmetry_1
_geom_angle_site_symmetry_3
O4 In1 O7 88.85(10) 6_546 1_545
O4 In1 O1 170.41(12) 6_546 .
O7 In1 O1 86.73(10) 1_545 .
O4 In1 O5 85.65(10) 6_546 8_546
O7 In1 O5 140.75(11) 1_545 8_546
O1 In1 O5 92.41(10) . 8_546
O4 In1 O2 130.74(12) 6_546 .
O7 In1 O2 126.01(9) 1_545 .
O1 In1 O2 58.24(9) . .
O5 In1 O2 84.97(9) 8_546 .
O4 In1 O6 80.24(13) 6_546 8_546
O7 In1 O6 82.85(10) 1_545 8_546
O1 In1 O6 90.77(10) . 8_546
O5 In1 O6 57.92(9) 8_546 8_546
O2 In1 O6 131.53(10) . 8_546
O4 In1 O8 88.59(11) 6_546 1_545
O7 In1 O8 58.16(10) 1_545 1_545
O1 In1 O8 96.27(10) . 1_545
O5 In1 O8 159.89(10) 8_546 1_545
O2 In1 O8 84.26(10) . 1_545
O6 In1 O8 139.70(9) 8_546 1_545
O4 In1 O3 55.27(12) 6_546 6_546
O7 In1 O3 130.03(12) 1_545 6_546
O1 In1 O3 133.28(10) . 6_546
O5 In1 O3 76.08(11) 8_546 6_546
O2 In1 O3 75.54(10) . 6_546
O6 In1 O3 117.93(10) 8_546 6_546
O8 In1 O3 84.80(10) 1_545 6_546
O4 In1 C38 87.94(11) 6_546 1_545
O7 In1 C38 28.63(11) 1_545 1_545
O1 In1 C38 92.22(11) . 1_545
O5 In1 C38 167.91(10) 8_546 1_545
O2 In1 C38 106.94(10) . 1_545
O6 In1 C38 110.85(10) 8_546 1_545
O8 In1 C38 29.54(11) 1_545 1_545
O3 In1 C38 108.43(12) 6_546 1_545
O4 In1 C1 159.44(12) 6_546 .
O7 In1 C1 107.91(10) 1_545 .
O1 In1 C1 29.36(10) . .
O5 In1 C1 88.39(10) 8_546 .
O2 In1 C1 28.88(11) . .
O6 In1 C1 112.90(12) 8_546 .
O8 In1 C1 90.33(11) 1_545 .
O3 In1 C1 104.19(11) 6_546 .
C38 In1 C1 101.03(11) 1_545 .
O4 In1 C31 80.09(13) 6_546 8_546
O7 In1 C31 111.56(11) 1_545 8_546
O1 In1 C31 93.63(11) . 8_546
O5 In1 C31 29.28(11) 8_546 8_546
O2 In1 C31 110.46(11) . 8_546
O6 In1 C31 28.75(11) 8_546 8_546
O8 In1 C31 165.11(10) 1_545 8_546
O3 In1 C31 96.45(12) 6_546 8_546
C38 In1 C31 139.13(12) 1_545 8_546
C1 In1 C31 103.66(12) . 8_546
O4 In1 C12 28.00(13) 6_546 6_546
O7 In1 C12 112.47(12) 1_545 6_546
O1 In1 C12 159.67(11) . 6_546
O5 In1 C12 77.07(12) 8_546 6_546
O2 In1 C12 103.01(12) . 6_546
O6 In1 C12 97.98(13) 8_546 6_546
O8 In1 C12 88.89(12) 1_545 6_546
O3 In1 C12 27.50(12) 6_546 6_546
C38 In1 C12 101.64(12) 1_545 6_546
C1 In1 C12 131.47(13) . 6_546
C31 In1 C12 85.62(13) 8_546 6_546
C1 O1 In1 91.6(2) . .
C1 O2 In1 90.7(2) . .
C12 O3 In1 85.6(3) . 6_545
C12 O4 In1 98.2(2) . 6_545
C31 O5 In1 91.5(2) . 8_445
C31 O6 In1 90.9(2) . 8_445
C38 O7 In1 93.2(2) . 1_565
C38 O8 In1 89.0(2) . 1_565
C5 N1 C8 122.9(3) . .
C5 N1 C15 119.7(3) . .
C8 N1 C15 115.6(3) . .
C27 N2 C34 124.1(3) . .
C27 N2 C24 115.2(3) . .
C34 N2 C24 118.4(3) . .
O2 C1 O1 119.5(3) . .
O2 C1 C2 120.6(3) . .
O1 C1 C2 119.9(3) . .
O2 C1 In1 60.38(17) . .
O1 C1 In1 59.07(18) . .
C2 C1 In1 178.3(2) . .
C7 C2 C3 119.3(3) . .
C7 C2 C1 119.5(4) . .
C3 C2 C1 121.1(3) . .
C4 C3 C2 120.9(4) . .
C4 C3 H3 119.6 . .
C2 C3 H3 119.6 . .
C3 C4 C5 120.2(4) . .
C3 C4 H4 119.9 . .
C5 C4 H4 119.9 . .
C6 C5 C4 119.3(3) . .
C6 C5 N1 120.7(4) . .
C4 C5 N1 120.0(4) . .
C5 C6 C7 120.6(4) . .
C5 C6 H6 119.7 . .
C7 C6 H6 119.7 . .
C2 C7 C6 119.7(4) . .
C2 C7 H7 120.2 . .
C6 C7 H7 120.2 . .
C9 C8 C14 120.2(4) . .
C9 C8 N1 122.4(4) . .
C14 C8 N1 117.3(4) . .
C8 C9 C10 119.0(4) . .
C8 C9 H9 120.5 . .
C10 C9 H9 120.5 . .
C11 C10 C9 120.8(4) . .
C11 C10 H10 119.6 . .
C9 C10 H10 119.6 . .
C10 C11 C13 120.0(4) . .
C10 C11 C12 121.9(4) . .
C13 C11 C12 118.0(4) . .
O3 C12 O4 119.9(4) . .
O3 C12 C11 120.7(4) . .
O4 C12 C11 119.3(4) . .
O3 C12 In1 66.9(2) . 6_545
O4 C12 In1 53.8(2) . 6_545
C11 C12 In1 167.1(4) . 6_545
C14 C13 C11 119.8(4) . .
C14 C13 H13 120.1 . .
C11 C13 H13 120.1 . .
C13 C14 C8 120.1(4) . .
C13 C14 H14 120.0 . .
C8 C14 H14 120.0 . .
C16 C15 C20 118.9(4) . .
C16 C15 N1 120.0(4) . .
C20 C15 N1 121.1(5) . .
C15 C16 C17 122.2(4) . .
C15 C16 H16 118.9 . .
C17 C16 H16 118.9 . .
C16 C17 C18 118.8(5) . .
C16 C17 H17 120.6 . .
C18 C17 H17 120.6 . .
C19 C18 C17 118.8(4) . .
C19 C18 C21 121.8(4) . .
C17 C18 C21 119.4(4) . .
C20 C19 C18 121.0(4) . .
C20 C19 H19 119.5 . .
C18 C19 H19 119.5 . .
C19 C20 C15 120.4(5) . .
C19 C20 H20 119.8 . .
C15 C20 H20 119.8 . .
C26 C21 C22 117.7(4) . .
C26 C21 C18 122.2(3) . .
C22 C21 C18 120.0(3) . .
C23 C22 C21 120.5(3) . .
C23 C22 H22 119.7 . .
C21 C22 H22 119.7 . .
C22 C23 C24 121.1(3) . .
C22 C23 H23 119.5 . .
C24 C23 H23 119.5 . .
C23 C24 C25 119.1(4) . .
C23 C24 N2 120.1(3) . .
C25 C24 N2 120.8(3) . .
C26 C25 C24 119.7(3) . .
C26 C25 H25 120.1 . .
C24 C25 H25 120.1 . .
C25 C26 C21 121.8(4) . .
C25 C26 H26 119.1 . .
C21 C26 H26 119.1 . .
C28 C27 N2 120.0(3) . .
C28 C27 C33 118.7(4) . .
N2 C27 C33 121.2(4) . .
C29 C28 C27 121.0(4) . .
C29 C28 H28 119.5 . .
C27 C28 H28 119.5 . .
C28 C29 C30 120.5(4) . .
C28 C29 H29 119.8 . .
C30 C29 H29 119.8 . .
C32 C30 C29 119.1(4) . .
C32 C30 C31 120.2(3) . .
C29 C30 C31 120.6(4) . .
O6 C31 O5 119.2(4) . .
O6 C31 C30 121.6(4) . .
O5 C31 C30 119.2(3) . .
O6 C31 In1 60.3(2) . 8_445
O5 C31 In1 59.2(2) . 8_445
C30 C31 In1 172.8(3) . 8_445
C30 C32 C33 120.7(4) . .
C30 C32 H32 119.7 . .
C33 C32 H32 119.7 . .
C32 C33 C27 120.0(4) . .
C32 C33 H33 120.0 . .
C27 C33 H33 120.0 . .
C40 C34 N2 122.7(3) . .
C40 C34 C35 118.5(3) . .
N2 C34 C35 118.8(4) . .
C36 C35 C34 119.6(4) . .
C36 C35 H35 120.2 . .
C34 C35 H35 120.2 . .
C37 C36 C35 120.9(4) . .
C37 C36 H36 119.6 . .
C35 C36 H36 119.6 . .
C36 C37 C39 119.9(3) . .
C36 C37 C38 121.4(3) . .
C39 C37 C38 118.7(4) . .
O7 C38 O8 119.6(3) . .
O7 C38 C37 120.4(3) . .
O8 C38 C37 120.0(4) . .
O7 C38 In1 58.18(18) . 1_565
O8 C38 In1 61.48(19) . 1_565
C37 C38 In1 177.3(3) . 1_565
C40 C39 C37 119.4(4) . .
C40 C39 H39 120.3 . .
C37 C39 H39 120.3 . .
C34 C40 C39 121.7(4) . .
C34 C40 H40 119.2 . .
C39 C40 H40 119.2 . .

loop_
_geom_bond_atom_site_label_1
_geom_bond_atom_site_label_2
_geom_bond_distance
_geom_bond_site_symmetry_2
In1 O4 2.182(3) 6_546
In1 O7 2.216(2) 1_545
In1 O1 2.237(3) .
In1 O5 2.249(3) 8_546
In1 O2 2.266(2) .
In1 O6 2.274(3) 8_546
In1 O8 2.288(3) 1_545
In1 O3 2.468(4) 6_546
In1 C38 2.604(4) 1_545
In1 C1 2.607(3) .
In1 C31 2.617(4) 8_546
In1 C12 2.676(4) 6_546
O1 C1 1.279(4) .
O2 C1 1.259(5) .
O3 C12 1.240(5) .
O3 In1 2.468(4) 6_545
O4 C12 1.269(6) .
O4 In1 2.182(3) 6_545
O5 C31 1.280(5) .
O5 In1 2.249(3) 8_445
O6 C31 1.259(5) .
O6 In1 2.274(3) 8_445
O7 C38 1.249(5) .
O7 In1 2.216(2) 1_565
O8 C38 1.284(4) .
O8 In1 2.288(3) 1_565
N1 C5 1.407(5) .
N1 C8 1.418(5) .
N1 C15 1.422(5) .
N2 C27 1.397(5) .
N2 C34 1.408(5) .
N2 C24 1.434(5) .
C1 C2 1.481(5) .
C2 C7 1.378(5) .
C2 C3 1.394(6) .
C3 C4 1.372(5) .
C3 H3 0.9500 .
C4 C5 1.401(6) .
C4 H4 0.9500 .
C5 C6 1.368(7) .
C6 C7 1.413(5) .
C6 H6 0.9500 .
C7 H7 0.9500 .
C8 C9 1.383(6) .
C8 C14 1.386(7) .
C9 C10 1.390(6) .
C9 H9 0.9500 .
C10 C11 1.362(7) .
C10 H10 0.9500 .
C11 C13 1.390(6) .
C11 C12 1.490(6) .
C12 In1 2.676(4) 6_545
C13 C14 1.374(6) .
C13 H13 0.9500 .
C14 H14 0.9500 .
C15 C16 1.367(8) .
C15 C20 1.380(7) .
C16 C17 1.383(6) .
C16 H16 0.9500 .
C17 C18 1.399(6) .
C17 H17 0.9500 .
C18 C19 1.392(7) .
C18 C21 1.477(6) .
C19 C20 1.370(6) .
C19 H19 0.9500 .
C20 H20 0.9500 .
C21 C26 1.393(5) .
C21 C22 1.409(5) .
C22 C23 1.371(5) .
C22 H22 0.9500 .
C23 C24 1.388(5) .
C23 H23 0.9500 .
C24 C25 1.398(5) .
C25 C26 1.375(6) .
C25 H25 0.9500 .
C26 H26 0.9500 .
C27 C28 1.377(6) .
C27 C33 1.410(6) .
C28 C29 1.376(6) .
C28 H28 0.9500 .
C29 C30 1.394(5) .
C29 H29 0.9500 .
C30 C32 1.379(6) .
C30 C31 1.470(6) .
C31 In1 2.617(4) 8_445
C32 C33 1.385(6) .
C32 H32 0.9500 .
C33 H33 0.9500 .
C34 C40 1.364(6) .
C34 C35 1.418(5) .
C35 C36 1.376(6) .
C35 H35 0.9500 .
C36 C37 1.369(6) .
C36 H36 0.9500 .
C37 C39 1.391(5) .
C37 C38 1.492(5) .
C38 In1 2.604(4) 1_565
C39 C40 1.380(5) .
C39 H39 0.9500 .
C40 H40 0.9500 .

loop_
_platon_squeeze_void_nr
_platon_squeeze_void_average_x
_platon_squeeze_void_average_y
_platon_squeeze_void_average_z
_platon_squeeze_void_volume
_platon_squeeze_void_count_electrons
1 -0.014 -0.005 -0.009 8761.9 2059.0
